data_2225400
loop_
_publ_author_name
'Hao, Lujiang'
'Liu, Tongjun'
'Chen, Jiangkui'
'Zhang, Xiaofei'

_publ_section_title
;
 Bis{tris[3-(2-pyridyl)-1<i>H</i>-pyrazole]iron(II)}
 dodecamolybdo(V,VI)phosphate hexahydrate
;
_journal_coeditor_code WM2304
_journal_issue 3
_journal_name_full 'Acta Crystallographica Section E'
_journal_page_first m283
_journal_page_last m284
_journal_paper_doi 10.1107/S1600536810004861
_journal_volume 66
_journal_year 2010
_chemical_formula_iupac '[(Fe (C8 H7 N3)3]2 [P Mo12 O40], 6H2 O'
_chemical_formula_moiety '2(C24 H21 Fe N9), Mo12 O40 P, 6(H2 O)'
_chemical_formula_sum 'C48 H54 Fe2 Mo12 N18 O46 P'
_chemical_formula_weight 2913.04
_chemical_name_systematic
;
Bis{tris[3-(2-pyridyl)-1<i>H</i>-pyrazole]iron(II)}
dodecamolybdo(V,VI)phosphate hexahydrate
;
_space_group_IT_number 15
_symmetry_cell_setting monoclinic
_symmetry_space_group_name_Hall '-C 2yc'
_symmetry_space_group_name_H-M 'C 1 2/c 1'
_atom_sites_solution_hydrogens geom
_atom_sites_solution_primary direct
_atom_sites_solution_secondary difmap
_audit_creation_method SHELXL-97
_cell_angle_alpha 90.00
_cell_angle_beta 104.2950(10)
_cell_angle_gamma 90.00
_cell_formula_units_Z 4
_cell_length_a 18.6816(10)
_cell_length_b 16.2224(10)
_cell_length_c 27.6405(15)
_cell_measurement_reflns_used 9828
_cell_measurement_temperature 293(2)
_cell_measurement_theta_max 28.24
_cell_measurement_theta_min 2.38
_cell_volume 8117.4(8)
_computing_cell_refinement 'SAINT-Plus (Bruker, 2001)'
_computing_data_collection 'APEX2 (Bruker, 2004)'
_computing_data_reduction 'SAINT-Plus (Bruker, 2001)'
_computing_molecular_graphics 'SHELXTL (Sheldrick, 2008)'
_computing_publication_material 'SHELXTL (Sheldrick, 2008)'
_computing_structure_refinement 'SHELXL97 (Sheldrick, 2008)'
_computing_structure_solution 'SHELXS97 (Sheldrick, 2008)'
_diffrn_ambient_temperature 293(2)
_diffrn_measured_fraction_theta_full 0.992
_diffrn_measured_fraction_theta_max 0.992
_diffrn_measurement_device_type 'Bruker APEXII CCD'
_diffrn_measurement_method 'phi and omega scans'
_diffrn_radiation_monochromator graphite
_diffrn_radiation_source 'fine-focus sealed tube'
_diffrn_radiation_type MoK\a
_diffrn_radiation_wavelength 0.71073
_diffrn_reflns_av_R_equivalents 0.0424
_diffrn_reflns_av_sigmaI/netI 0.0353
_diffrn_reflns_limit_h_max 17
_diffrn_reflns_limit_h_min -22
_diffrn_reflns_limit_k_max 19
_diffrn_reflns_limit_k_min -18
_diffrn_reflns_limit_l_max 31
_diffrn_reflns_limit_l_min -32
_diffrn_reflns_number 20565
_diffrn_reflns_theta_full 25.00
_diffrn_reflns_theta_max 25.00
_diffrn_reflns_theta_min 1.52
_diffrn_standards_number 0
_exptl_absorpt_coefficient_mu 2.258
_exptl_absorpt_correction_T_max 0.8400
_exptl_absorpt_correction_T_min 0.7733
_exptl_absorpt_correction_type multi-scan
_exptl_absorpt_process_details '(SADABS; Bruker, 2001)'
_exptl_crystal_colour brown
_exptl_crystal_density_diffrn 2.384
_exptl_crystal_density_method 'not measured'
_exptl_crystal_description block
_exptl_crystal_F_000 5628
_exptl_crystal_size_max 0.12
_exptl_crystal_size_mid 0.10
_exptl_crystal_size_min 0.08
_refine_diff_density_max 1.364
_refine_diff_density_min -0.799
_refine_ls_extinction_method none
_refine_ls_goodness_of_fit_ref 0.998
_refine_ls_hydrogen_treatment constr
_refine_ls_matrix_type full
_refine_ls_number_parameters 592
_refine_ls_number_reflns 7090
_refine_ls_number_restraints 0
_refine_ls_restrained_S_all 0.998
_refine_ls_R_factor_all 0.0568
_refine_ls_R_factor_gt 0.0388
_refine_ls_shift/su_max 0.001
_refine_ls_shift/su_mean 0.000
_refine_ls_structure_factor_coef Fsqd
_refine_ls_weighting_details 'calc w=1/[\s^2^(Fo^2^)+(0.1000P)^2^+20.1545P] where P=(Fo^2^+2Fc^2^)/3'
_refine_ls_weighting_scheme calc
_refine_ls_wR_factor_gt 0.1188
_refine_ls_wR_factor_ref 0.1421
_reflns_number_gt 5550
_reflns_number_total 7090
_reflns_threshold_expression I>2\s(I)
_cod_data_source_file wm2304.cif
_cod_data_source_block I
_cod_depositor_comments
;
The following automatic conversions were performed:
'_symmetry_cell_setting' value 'Monoclinic' changed to 'monoclinic'
according to '/home/saulius/struct/CIF-dictionaries/cif_core.dic'
dictionary named 'cif_core.dic' version 2.4.1 from 2010-06-29.

Automatic conversion script
Id: cif_fix_enum 1527 2010-12-29 10:47:43Z saulius 

The following automatic conversions were performed:

'_symmetry_cell_setting' value 'Monoclinic' changed to 'monoclinic'
according to /home/saulius/struct/CIF-dictionaries/cif_core.dic
dictionary named 'cif_core.dic' version 2.4.1 from 2010-06-29.

Automatic conversion script
Id: cif_fix_values 1715 2011-07-08 13:25:40Z adriana 
;
_cod_original_sg_symbol_H-M 'C 2/c'
_cod_database_code 2225400
_cod_database_fobs_code 2225400

loop_
_symmetry_equiv_pos_as_xyz
'x, y, z'
'-x, y, -z+1/2'
'x+1/2, y+1/2, z'
'-x+1/2, y+1/2, -z+1/2'
'-x, -y, -z'
'x, -y, z-1/2'
'-x+1/2, -y+1/2, -z'
'x+1/2, -y+1/2, z-1/2'

loop_
_atom_site_type_symbol
_atom_site_label
_atom_site_fract_x
_atom_site_fract_y
_atom_site_fract_z
_atom_site_U_iso_or_equiv
_atom_site_adp_type
_atom_site_calc_flag
_atom_site_refinement_flags
_atom_site_occupancy
_atom_site_disorder_assembly
_atom_site_disorder_group
C C1 0.2037(13) 0.8989(13) 0.0951(8) 0.049(5) Uani d . 1 . .
H H1 0.2470 0.8948 0.0844 0.059 Uiso calc R 1 . .
C C2 0.1427(14) 0.9335(14) 0.0638(8) 0.054(6) Uani d . 1 . .
H H2 0.1446 0.9517 0.0323 0.065 Uiso calc R 1 . .
C C3 0.0793(13) 0.9410(15) 0.0791(8) 0.055(6) Uani d . 1 . .
H H3 0.0379 0.9660 0.0588 0.065 Uiso calc R 1 . .
C C4 0.0780(13) 0.9107(15) 0.1252(9) 0.055(6) Uani d . 1 . .
H H4 0.0345 0.9123 0.1359 0.066 Uiso calc R 1 . .
C C5 0.1406(12) 0.8781(12) 0.1553(7) 0.042(5) Uani d . 1 . .
C C6 0.1448(12) 0.8483(13) 0.2053(8) 0.045(5) Uani d . 1 . .
C C7 0.0917(16) 0.845(2) 0.2338(10) 0.076(8) Uani d . 1 . .
H H7 0.0423 0.8603 0.2244 0.091 Uiso calc R 1 . .
C C8 0.1307(19) 0.814(2) 0.2788(9) 0.079(9) Uani d . 1 . .
H H8 0.1119 0.8047 0.3065 0.095 Uiso calc R 1 . .
C C9 0.3237(16) 0.9793(18) 0.2596(11) 0.071(7) Uani d . 1 . .
H H9 0.2903 0.9589 0.2766 0.085 Uiso calc R 1 . .
C C10 0.3526(18) 1.0535(19) 0.2716(12) 0.076(8) Uani d . 1 . .
H H10 0.3402 1.0833 0.2971 0.091 Uiso calc R 1 . .
C C11 0.400(2) 1.086(3) 0.2472(15) 0.098(11) Uani d . 1 . .
H H11 0.4198 1.1378 0.2557 0.118 Uiso calc R 1 . .
C C12 0.4175(17) 1.043(2) 0.2108(14) 0.090(10) Uani d . 1 . .
H H12 0.4493 1.0655 0.1931 0.108 Uiso calc R 1 . .
C C13 0.3882(13) 0.9665(18) 0.2001(11) 0.066(7) Uani d . 1 . .
C C14 0.4075(15) 0.915(2) 0.1621(11) 0.074(8) Uani d . 1 . .
C C15 0.4577(19) 0.926(3) 0.1312(14) 0.101(11) Uani d U 1 . .
H H15 0.4894 0.9699 0.1306 0.121 Uiso calc R 1 . .
C C16 0.4475(19) 0.853(2) 0.1010(13) 0.091(10) Uani d U 1 . .
H H16 0.4719 0.8392 0.0766 0.109 Uiso calc R 1 . .
C C17 0.4084(15) 0.758(2) 0.2901(12) 0.077(8) Uani d . 1 . .
H H17 0.4135 0.8138 0.2988 0.093 Uiso calc R 1 . .
C C18 0.4475(19) 0.701(2) 0.3232(13) 0.097(11) Uani d . 1 . .
H H18 0.4766 0.7174 0.3540 0.116 Uiso calc R 1 . .
C C19 0.443(2) 0.622(2) 0.3106(14) 0.103(12) Uani d . 1 . .
H H19 0.4709 0.5832 0.3319 0.123 Uiso calc R 1 . .
C C20 0.3977(17) 0.5978(18) 0.2657(11) 0.078(8) Uani d . 1 . .
H H20 0.3943 0.5426 0.2563 0.093 Uiso calc R 1 . .
C C21 0.3579(13) 0.6562(15) 0.2356(9) 0.054(6) Uani d . 1 . .
C C22 0.3055(13) 0.6380(14) 0.1877(9) 0.054(6) Uani d . 1 . .
C C23 0.2857(17) 0.5644(17) 0.1626(10) 0.069(7) Uani d . 1 . .
H H23 0.3049 0.5122 0.1716 0.083 Uiso calc R 1 . .
C C24 0.2312(19) 0.5861(18) 0.1213(11) 0.077(8) Uani d . 1 . .
H H24 0.2051 0.5507 0.0968 0.092 Uiso calc R 1 . .
Fe Fe1 0.29393(17) 0.8180(2) 0.19341(13) 0.0479(8) Uani d . 1 . .
Mo Mo1 0.24259(11) 0.14187(11) 0.11115(6) 0.0414(5) Uani d . 1 . .
Mo Mo2 0.19058(10) 0.45820(10) -0.01680(7) 0.0420(5) Uani d . 1 . .
Mo Mo3 0.42269(9) 0.31452(11) -0.01975(7) 0.0386(5) Uani d . 1 . .
Mo Mo4 0.35343(9) 0.40933(11) 0.07504(6) 0.0398(5) Uani d . 1 . .
Mo Mo5 0.41686(9) 0.20224(11) 0.09088(6) 0.0405(5) Uani d . 1 . .
Mo Mo6 0.17783(10) 0.34811(12) 0.09231(6) 0.0420(5) Uani d . 1 . .
N N1 0.2034(9) 0.8711(11) 0.1403(6) 0.042(4) Uani d . 1 . .
N N2 0.2095(10) 0.8208(12) 0.2318(7) 0.051(5) Uani d . 1 . .
N N3 0.1991(13) 0.7990(14) 0.2763(7) 0.068(6) Uani d . 1 . .
H H3A 0.2327 0.7779 0.3001 0.081 Uiso calc R 1 . .
N N4 0.3407(12) 0.9323(13) 0.2238(8) 0.064(6) Uani d . 1 . .
N N5 0.3703(13) 0.8449(17) 0.1521(8) 0.072(7) Uani d . 1 . .
N N6 0.3958(16) 0.8079(19) 0.1153(10) 0.093(9) Uani d . 1 . .
H H6 0.3805 0.7608 0.1026 0.112 Uiso calc R 1 . .
N N7 0.3639(11) 0.7377(13) 0.2466(8) 0.057(5) Uani d . 1 . .
N N8 0.2677(11) 0.7008(11) 0.1633(7) 0.052(5) Uani d . 1 . .
N N9 0.2227(12) 0.6693(13) 0.1233(8) 0.061(5) Uani d . 1 . .
H H9A 0.1918 0.6975 0.1013 0.073 Uiso calc R 1 . .
O O1 0.4070(10) 0.3947(9) 0.0244(6) 0.062(5) Uani d . 1 . .
O O2 0.1470(9) 0.3952(11) 0.1364(6) 0.059(4) Uani d . 1 . .
O O3 0.2402(9) 0.0913(10) 0.1620(5) 0.056(4) Uani d . 1 . .
O O4 0.3455(11) 0.1738(12) 0.1246(7) 0.077(6) Uani d . 1 . .
O O5 0.4049(11) 0.3141(10) 0.1060(6) 0.065(5) Uani d . 1 . .
O O6 0.2789(8) 0.3892(13) 0.1084(7) 0.071(5) Uani d . 1 . .
O O7 0.4527(11) 0.2401(10) 0.0354(6) 0.065(5) Uani d . 1 . .
O O8 0.4029(10) 0.4828(10) 0.1090(6) 0.062(4) Uani d . 1 . .
O O9 0.4022(12) 0.2143(10) -0.0602(7) 0.085(7) Uani d U 1 . .
O O10 0.5038(9) 0.3410(10) -0.0293(7) 0.062(4) Uani d . 1 . .
O O11 0.2853(9) 0.4702(15) 0.0264(7) 0.083(7) Uani d . 1 . .
O O12 0.1036(11) 0.4003(12) -0.0543(7) 0.083(7) Uani d . 1 . .
O O13 0.1436(12) 0.1335(10) 0.0730(8) 0.088(7) Uani d . 1 . .
O O14 0.1569(9) 0.4260(15) 0.0409(7) 0.084(6) Uani d . 1 . .
O O15 0.1641(9) 0.5548(9) -0.0236(7) 0.064(5) Uani d . 1 . .
O O16 0.2690(11) 0.0585(13) 0.0706(8) 0.087(7) Uani d . 1 . .
O O17 0.2216(10) 0.2520(10) 0.1270(7) 0.078(6) Uani d . 1 . .
O O18 0.4938(9) 0.1788(12) 0.1315(6) 0.066(5) Uani d . 1 . .
O O19A 0.2032(13) 0.2368(14) 0.0391(8) 0.030(5) Uani d P 0.50 . .
O O21A 0.3250(13) 0.2802(15) 0.0252(9) 0.030(5) Uani d P 0.50 . .
O O19B 0.2909(13) 0.1861(14) 0.0380(8) 0.028(5) Uani d P 0.50 . .
O O21B 0.2480(14) 0.3317(15) 0.0266(9) 0.032(5) Uani d P 0.50 . .
O O1W 0.1172(13) 0.7180(15) 0.0392(9) 0.096(7) Uani d . 1 . .
O O2W 0.362(3) 0.657(2) 0.0638(17) 0.186(11) Uani d U 1 . .
O O3W 0.534(2) 0.071(3) 0.0275(19) 0.199(13) Uani d U 1 . .
P P1 0.2500 0.2500 0.0000 0.0217(12) Uani d S 1 . .

loop_
_atom_site_aniso_label
_atom_site_aniso_U_11
_atom_site_aniso_U_22
_atom_site_aniso_U_33
_atom_site_aniso_U_12
_atom_site_aniso_U_13
_atom_site_aniso_U_23
C1 0.047(12) 0.048(12) 0.051(13) -0.004(10) 0.012(10) 0.016(10)
C2 0.064(15) 0.048(12) 0.046(12) -0.015(12) 0.007(11) 0.009(10)
C3 0.041(12) 0.062(14) 0.047(13) -0.004(11) -0.014(10) 0.011(11)
C4 0.039(12) 0.070(15) 0.055(14) 0.001(11) 0.008(10) 0.004(12)
C5 0.043(11) 0.040(11) 0.040(11) -0.002(9) 0.005(9) 0.002(9)
C6 0.037(11) 0.053(12) 0.044(12) -0.006(10) 0.006(9) 0.003(10)
C7 0.063(17) 0.11(2) 0.067(17) 0.011(16) 0.035(14) 0.013(16)
C8 0.09(2) 0.11(2) 0.037(13) -0.009(19) 0.020(14) 0.018(14)
C9 0.070(18) 0.070(17) 0.080(19) 0.018(15) 0.033(15) 0.027(15)
C10 0.08(2) 0.071(19) 0.076(19) 0.009(16) 0.014(15) 0.006(15)
C11 0.08(2) 0.10(3) 0.10(3) 0.01(2) 0.00(2) 0.02(2)
C12 0.051(17) 0.11(3) 0.10(2) -0.010(18) -0.005(17) 0.02(2)
C13 0.036(12) 0.077(18) 0.076(17) 0.007(12) -0.001(12) 0.032(14)
C14 0.049(15) 0.10(2) 0.070(18) 0.022(16) 0.016(13) 0.038(17)
C15 0.068(17) 0.13(2) 0.11(2) 0.018(17) 0.018(16) 0.051(19)
C16 0.082(18) 0.12(2) 0.082(18) 0.038(17) 0.050(15) 0.028(17)
C17 0.053(16) 0.08(2) 0.09(2) -0.001(15) 0.006(15) -0.021(17)
C18 0.07(2) 0.10(3) 0.09(2) -0.006(19) -0.027(18) 0.00(2)
C19 0.09(3) 0.09(2) 0.10(3) 0.02(2) -0.02(2) 0.01(2)
C20 0.074(19) 0.065(17) 0.08(2) 0.012(14) -0.002(16) 0.008(15)
C21 0.044(12) 0.054(14) 0.064(15) 0.003(11) 0.016(11) 0.000(11)
C22 0.054(14) 0.049(13) 0.061(14) 0.010(11) 0.021(11) -0.004(11)
C23 0.09(2) 0.053(14) 0.066(17) 0.008(14) 0.018(15) -0.002(13)
C24 0.10(2) 0.067(18) 0.063(17) 0.006(16) 0.015(16) -0.017(13)
Fe1 0.0393(17) 0.0462(18) 0.060(2) 0.0076(14) 0.0151(14) 0.0097(14)
Mo1 0.0516(11) 0.0396(10) 0.0317(9) -0.0035(8) 0.0077(8) 0.0034(7)
Mo2 0.0421(10) 0.0313(9) 0.0549(11) 0.0073(7) 0.0165(8) 0.0039(7)
Mo3 0.0257(9) 0.0415(10) 0.0474(11) -0.0038(7) 0.0068(7) -0.0020(8)
Mo4 0.0308(9) 0.0425(10) 0.0436(10) -0.0059(7) 0.0044(7) -0.0096(7)
Mo5 0.0281(9) 0.0501(11) 0.0394(10) 0.0028(7) 0.0006(7) 0.0023(8)
Mo6 0.0423(10) 0.0483(11) 0.0350(10) 0.0105(8) 0.0087(8) -0.0084(7)
N1 0.036(9) 0.047(10) 0.043(10) -0.002(8) 0.010(7) 0.005(8)
N2 0.043(10) 0.056(11) 0.044(10) -0.007(9) -0.005(8) 0.010(8)
N3 0.073(16) 0.082(15) 0.040(11) -0.016(12) -0.001(10) 0.020(10)
N4 0.058(13) 0.063(13) 0.078(14) 0.019(11) 0.029(11) 0.027(11)
N5 0.062(14) 0.098(18) 0.063(14) 0.034(14) 0.027(11) 0.022(13)
N6 0.09(2) 0.12(2) 0.074(16) 0.054(18) 0.024(15) 0.018(15)
N7 0.040(10) 0.067(13) 0.064(13) -0.002(9) 0.010(9) -0.007(10)
N8 0.051(11) 0.051(11) 0.050(11) 0.007(9) 0.006(9) -0.004(9)
N9 0.071(14) 0.056(12) 0.051(12) 0.003(10) 0.007(10) -0.006(9)
O1 0.094(13) 0.045(9) 0.059(10) 0.024(9) 0.042(9) 0.009(7)
O2 0.048(9) 0.081(12) 0.048(9) 0.008(8) 0.013(7) -0.022(8)
O3 0.057(10) 0.069(10) 0.042(8) -0.010(8) 0.009(7) 0.012(7)
O4 0.071(12) 0.086(13) 0.089(13) -0.046(10) 0.049(11) -0.049(11)
O5 0.101(14) 0.048(9) 0.062(10) 0.026(9) 0.049(10) 0.012(8)
O6 0.030(8) 0.114(15) 0.067(11) 0.004(9) 0.010(7) 0.040(10)
O7 0.099(14) 0.051(9) 0.055(10) 0.025(9) 0.040(9) 0.011(8)
O8 0.075(12) 0.049(9) 0.058(10) -0.020(9) 0.009(8) -0.014(8)
O9 0.092(13) 0.039(8) 0.087(12) 0.007(9) -0.046(10) -0.015(8)
O10 0.047(9) 0.065(10) 0.085(12) -0.003(8) 0.038(9) -0.001(9)
O11 0.038(9) 0.146(19) 0.068(11) 0.010(11) 0.015(8) 0.052(12)
O12 0.078(13) 0.092(14) 0.096(14) -0.049(11) 0.055(11) -0.052(11)
O13 0.086(14) 0.043(9) 0.096(14) 0.018(9) -0.053(11) -0.021(9)
O14 0.037(9) 0.137(18) 0.074(12) -0.004(10) 0.007(8) 0.054(12)
O15 0.052(10) 0.036(8) 0.101(13) 0.014(7) 0.012(9) 0.006(8)
O16 0.079(13) 0.097(14) 0.105(14) -0.053(12) 0.060(12) -0.062(12)
O17 0.069(12) 0.046(9) 0.088(13) 0.007(8) -0.038(10) -0.013(9)
O18 0.051(10) 0.094(13) 0.043(9) 0.029(9) -0.007(7) 0.004(8)
O19A 0.023(12) 0.037(13) 0.028(12) 0.002(10) 0.004(10) -0.005(10)
O21A 0.022(12) 0.033(13) 0.036(13) -0.001(10) 0.008(10) -0.001(10)
O19B 0.032(13) 0.025(11) 0.025(12) 0.001(10) 0.003(10) -0.003(9)
O21B 0.035(14) 0.032(13) 0.029(13) 0.000(11) 0.006(10) -0.001(10)
O1W 0.077(14) 0.102(16) 0.095(16) 0.019(13) -0.005(12) 0.004(13)
O2W 0.231(11) 0.150(11) 0.239(11) -0.014(3) 0.179(4) -0.011(3)
O3W 0.166(13) 0.165(13) 0.311(13) 0.000(3) 0.140(5) -0.042(3)
P1 0.022(3) 0.020(3) 0.022(3) 0.002(2) 0.004(2) -0.001(2)

loop_
_atom_type_symbol
_atom_type_description
_atom_type_scat_dispersion_real
_atom_type_scat_dispersion_imag
_atom_type_scat_source
C C 0.0033 0.0016 'International Tables Vol C Tables 4.2.6.8 and 6.1.1.4'
H H 0.0000 0.0000 'International Tables Vol C Tables 4.2.6.8 and 6.1.1.4'
N N 0.0061 0.0033 'International Tables Vol C Tables 4.2.6.8 and 6.1.1.4'
O O 0.0106 0.0060 'International Tables Vol C Tables 4.2.6.8 and 6.1.1.4'
P P 0.1023 0.0942 'International Tables Vol C Tables 4.2.6.8 and 6.1.1.4'
Fe Fe 0.3463 0.8444 'International Tables Vol C Tables 4.2.6.8 and 6.1.1.4'
Mo Mo -1.6832 0.6857 'International Tables Vol C Tables 4.2.6.8 and 6.1.1.4'

loop_
_geom_angle_atom_site_label_1
_geom_angle_atom_site_label_2
_geom_angle_atom_site_label_3
_geom_angle_site_symmetry_1
_geom_angle_site_symmetry_3
_geom_angle
_geom_angle_publ_flag
N1 C1 C2 . . 122(2) ?
N1 C1 H1 . . 118.8 ?
C2 C1 H1 . . 118.8 ?
C1 C2 C3 . . 120(2) ?
C1 C2 H2 . . 120.2 ?
C3 C2 H2 . . 120.2 ?
C2 C3 C4 . . 118(2) ?
C2 C3 H3 . . 120.8 ?
C4 C3 H3 . . 120.9 ?
C5 C4 C3 . . 120(2) ?
C5 C4 H4 . . 120.2 ?
C3 C4 H4 . . 120.2 ?
N1 C5 C4 . . 122(2) ?
N1 C5 C6 . . 114.9(18) ?
C4 C5 C6 . . 123(2) ?
N2 C6 C7 . . 110(2) ?
N2 C6 C5 . . 117.8(19) ?
C7 C6 C5 . . 132(2) ?
C8 C7 C6 . . 103(3) ?
C8 C7 H7 . . 128.3 ?
C6 C7 H7 . . 128.3 ?
N3 C8 C7 . . 109(2) ?
N3 C8 H8 . . 125.6 ?
C7 C8 H8 . . 125.6 ?
C10 C9 N4 . . 123(3) ?
C10 C9 H9 . . 118.7 ?
N4 C9 H9 . . 118.6 ?
C9 C10 C11 . . 120(3) ?
C9 C10 H10 . . 119.8 ?
C11 C10 H10 . . 119.8 ?
C12 C11 C10 . . 120(4) ?
C12 C11 H11 . . 120.0 ?
C10 C11 H11 . . 120.1 ?
C11 C12 C13 . . 118(4) ?
C11 C12 H12 . . 120.8 ?
C13 C12 H12 . . 120.8 ?
N4 C13 C12 . . 123(3) ?
N4 C13 C14 . . 115(3) ?
C12 C13 C14 . . 121(3) ?
N5 C14 C15 . . 111(3) ?
N5 C14 C13 . . 116(2) ?
C15 C14 C13 . . 133(3) ?
C14 C15 C16 . . 104(3) ?
C14 C15 H15 . . 128.1 ?
C16 C15 H15 . . 128.2 ?
N6 C16 C15 . . 106(3) ?
N6 C16 H16 . . 126.9 ?
C15 C16 H16 . . 126.8 ?
N7 C17 C18 . . 123(3) ?
N7 C17 H17 . . 118.6 ?
C18 C17 H17 . . 118.6 ?
C19 C18 C17 . . 119(3) ?
C19 C18 H18 . . 120.3 ?
C17 C18 H18 . . 120.3 ?
C18 C19 C20 . . 120(3) ?
C18 C19 H19 . . 120.0 ?
C20 C19 H19 . . 120.1 ?
C21 C20 C19 . . 118(3) ?
C21 C20 H20 . . 120.8 ?
C19 C20 H20 . . 120.8 ?
N7 C21 C20 . . 123(2) ?
N7 C21 C22 . . 113(2) ?
C20 C21 C22 . . 124(2) ?
N8 C22 C23 . . 111(2) ?
N8 C22 C21 . . 117(2) ?
C23 C22 C21 . . 131(2) ?
C24 C23 C22 . . 104(2) ?
C24 C23 H23 . . 127.8 ?
C22 C23 H23 . . 127.8 ?
N9 C24 C23 . . 107(3) ?
N9 C24 H24 . . 126.6 ?
C23 C24 H24 . . 126.5 ?
N8 Fe1 N5 . . 95.6(10) ?
N8 Fe1 N2 . . 95.1(8) ?
N5 Fe1 N2 . . 166.1(9) ?
N8 Fe1 N1 . . 91.4(7) ?
N5 Fe1 N1 . . 94.2(7) ?
N2 Fe1 N1 . . 76.8(6) ?
N8 Fe1 N4 . . 169.6(8) ?
N5 Fe1 N4 . . 76.3(10) ?
N2 Fe1 N4 . . 93.9(7) ?
N1 Fe1 N4 . . 95.7(7) ?
N8 Fe1 N7 . . 76.4(8) ?
N5 Fe1 N7 . . 96.8(8) ?
N2 Fe1 N7 . . 94.2(7) ?
N1 Fe1 N7 . . 164.3(7) ?
N4 Fe1 N7 . . 97.8(8) ?
O3 Mo1 O13 . . 102.2(9) ?
O3 Mo1 O16 . . 102.5(9) ?
O13 Mo1 O16 . . 88.9(9) ?
O3 Mo1 O17 . . 102.8(9) ?
O13 Mo1 O17 . . 88.2(7) ?
O16 Mo1 O17 . . 154.6(10) ?
O3 Mo1 O4 . . 101.8(8) ?
O13 Mo1 O4 . . 155.9(10) ?
O16 Mo1 O4 . . 85.1(7) ?
O17 Mo1 O4 . . 87.5(8) ?
O3 Mo1 O19A . . 159.1(8) ?
O13 Mo1 O19A . . 62.8(9) ?
O16 Mo1 O19A . . 92.1(9) ?
O17 Mo1 O19A . . 64.2(8) ?
O4 Mo1 O19A . . 94.2(8) ?
O3 Mo1 O19B . . 157.6(8) ?
O13 Mo1 O19B . . 93.9(9) ?
O16 Mo1 O19B . . 62.0(8) ?
O17 Mo1 O19B . . 93.0(9) ?
O4 Mo1 O19B . . 62.7(8) ?
O19A Mo1 O19B . . 43.3(7) ?
O15 Mo2 O16 . 7 102.7(10) ?
O15 Mo2 O11 . . 100.6(9) ?
O16 Mo2 O11 7 . 91.0(9) ?
O15 Mo2 O14 . . 101.7(10) ?
O16 Mo2 O14 7 . 155.4(10) ?
O11 Mo2 O14 . . 87.2(7) ?
O15 Mo2 O12 . . 102.3(9) ?
O16 Mo2 O12 7 . 87.4(7) ?
O11 Mo2 O12 . . 156.9(10) ?
O14 Mo2 O12 . . 84.8(8) ?
O15 Mo2 O19B . 7 159.9(8) ?
O16 Mo2 O19B 7 7 63.8(8) ?
O11 Mo2 O19B . 7 94.8(9) ?
O14 Mo2 O19B . 7 91.9(9) ?
O12 Mo2 O19B . 7 63.9(8) ?
O15 Mo2 O21B . . 158.0(9) ?
O16 Mo2 O21B 7 . 93.0(10) ?
O11 Mo2 O21B . . 63.5(9) ?
O14 Mo2 O21B . . 64.3(9) ?
O12 Mo2 O21B . . 93.6(9) ?
O19B Mo2 O21B 7 . 42.1(8) ?
O10 Mo3 O1 . . 102.8(8) ?
O10 Mo3 O13 . 7 102.2(10) ?
O1 Mo3 O13 . 7 91.1(8) ?
O10 Mo3 O7 . . 101.0(9) ?
O1 Mo3 O7 . . 89.0(7) ?
O13 Mo3 O7 7 . 156.2(10) ?
O10 Mo3 O9 . . 100.5(10) ?
O1 Mo3 O9 . . 156.6(9) ?
O13 Mo3 O9 7 . 85.8(7) ?
O7 Mo3 O9 . . 84.8(8) ?
O10 Mo3 O19A . 7 158.1(8) ?
O1 Mo3 O19A . 7 94.8(8) ?
O13 Mo3 O19A 7 7 64.2(9) ?
O7 Mo3 O19A . 7 92.1(8) ?
O9 Mo3 O19A . 7 63.0(9) ?
O10 Mo3 O21A . . 160.2(8) ?
O1 Mo3 O21A . . 65.0(8) ?
O13 Mo3 O21A 7 . 93.9(10) ?
O7 Mo3 O21A . . 64.7(8) ?
O9 Mo3 O21A . . 92.0(9) ?
O19A Mo3 O21A 7 . 41.4(8) ?
O8 Mo4 O6 . . 103.0(9) ?
O8 Mo4 O11 . . 102.3(10) ?
O6 Mo4 O11 . . 89.4(7) ?
O8 Mo4 O5 . . 100.3(9) ?
O6 Mo4 O5 . . 89.5(7) ?
O11 Mo4 O5 . . 157.0(10) ?
O8 Mo4 O1 . . 100.6(8) ?
O6 Mo4 O1 . . 156.4(9) ?
O11 Mo4 O1 . . 85.8(7) ?
O5 Mo4 O1 . . 86.1(6) ?
O8 Mo4 O21B . . 161.3(9) ?
O6 Mo4 O21B . . 65.4(8) ?
O11 Mo4 O21B . . 64.4(9) ?
O5 Mo4 O21B . . 94.5(8) ?
O1 Mo4 O21B . . 91.8(8) ?
O8 Mo4 O21A . . 159.1(8) ?
O6 Mo4 O21A . . 92.4(9) ?
O11 Mo4 O21A . . 91.8(9) ?
O5 Mo4 O21A . . 65.3(8) ?
O1 Mo4 O21A . . 64.7(7) ?
O21B Mo4 O21A . . 39.6(8) ?
O18 Mo5 O4 . . 102.4(10) ?
O18 Mo5 O5 . . 101.7(9) ?
O4 Mo5 O5 . . 89.4(8) ?
O18 Mo5 O7 . . 101.6(9) ?
O4 Mo5 O7 . . 155.9(9) ?
O5 Mo5 O7 . . 87.3(7) ?
O18 Mo5 O12 . 7 100.7(10) ?
O4 Mo5 O12 . 7 88.6(7) ?
O5 Mo5 O12 . 7 157.4(9) ?
O7 Mo5 O12 . 7 85.4(7) ?
O18 Mo5 O19B . . 159.0(9) ?
O4 Mo5 O19B . . 64.8(8) ?
O5 Mo5 O19B . . 94.9(8) ?
O7 Mo5 O19B . . 91.7(8) ?
O12 Mo5 O19B 7 . 64.0(8) ?
O18 Mo5 O21A . . 160.3(9) ?
O4 Mo5 O21A . . 92.4(9) ?
O5 Mo5 O21A . . 65.1(8) ?
O7 Mo5 O21A . . 64.6(8) ?
O12 Mo5 O21A 7 . 92.5(9) ?
O19B Mo5 O21A . . 40.6(7) ?
O2 Mo6 O9 . 7 102.7(9) ?
O2 Mo6 O14 . . 101.7(9) ?
O9 Mo6 O14 7 . 90.7(9) ?
O2 Mo6 O17 . . 101.0(9) ?
O9 Mo6 O17 7 . 89.4(7) ?
O14 Mo6 O17 . . 156.7(10) ?
O2 Mo6 O6 . . 99.7(8) ?
O9 Mo6 O6 7 . 157.5(10) ?
O14 Mo6 O6 . . 87.2(7) ?
O17 Mo6 O6 . . 83.9(8) ?
O2 Mo6 O19A . . 159.3(8) ?
O9 Mo6 O19A 7 . 63.9(9) ?
O14 Mo6 O19A . . 94.4(9) ?
O17 Mo6 O19A . . 64.9(8) ?
O6 Mo6 O19A . . 94.0(8) ?
O2 Mo6 O21B . . 157.2(8) ?
O9 Mo6 O21B 7 . 95.8(9) ?
O14 Mo6 O21B . . 64.5(9) ?
O17 Mo6 O21B . . 92.4(9) ?
O6 Mo6 O21B . . 63.2(8) ?
O19A Mo6 O21B . . 43.3(8) ?
C1 N1 C5 . . 117.9(18) ?
C1 N1 Fe1 . . 126.7(15) ?
C5 N1 Fe1 . . 115.4(13) ?
C6 N2 N3 . . 106(2) ?
C6 N2 Fe1 . . 115.0(14) ?
N3 N2 Fe1 . . 138.8(16) ?
C8 N3 N2 . . 111(2) ?
C8 N3 H3A . . 124.4 ?
N2 N3 H3A . . 124.4 ?
C9 N4 C13 . . 115(3) ?
C9 N4 Fe1 . . 129.3(19) ?
C13 N4 Fe1 . . 115(2) ?
C14 N5 N6 . . 106(3) ?
C14 N5 Fe1 . . 117.3(19) ?
N6 N5 Fe1 . . 137(2) ?
N5 N6 C16 . . 113(3) ?
N5 N6 H6 . . 123.6 ?
C16 N6 H6 . . 123.5 ?
C17 N7 C21 . . 117(2) ?
C17 N7 Fe1 . . 127.5(19) ?
C21 N7 Fe1 . . 115.8(16) ?
N9 N8 C22 . . 106.2(19) ?
N9 N8 Fe1 . . 136.8(15) ?
C22 N8 Fe1 . . 117.0(16) ?
N8 N9 C24 . . 111(2) ?
N8 N9 H9A . . 124.4 ?
C24 N9 H9A . . 124.4 ?
Mo3 O1 Mo4 . . 139.4(10) ?
Mo5 O4 Mo1 . . 140.2(11) ?
Mo5 O5 Mo4 . . 138.8(11) ?
Mo4 O6 Mo6 . . 137.9(11) ?
Mo3 O7 Mo5 . . 138.2(10) ?
Mo6 O9 Mo3 7 . 138.8(13) ?
Mo2 O11 Mo4 . . 139.5(13) ?
Mo5 O12 Mo2 7 . 136.6(12) ?
Mo3 O13 Mo1 7 . 140.3(13) ?
Mo6 O14 Mo2 . . 139.8(12) ?
Mo2 O16 Mo1 7 . 142.9(12) ?
Mo1 O17 Mo6 . . 137.6(11) ?
P1 O19A O21A . 7 53.0(10) ?
P1 O19A Mo3 . 7 124.8(12) ?
O21A O19A Mo3 7 7 71.9(11) ?
P1 O19A Mo6 . . 122.6(13) ?
O21A O19A Mo6 7 . 132.3(14) ?
Mo3 O19A Mo6 7 . 93.7(8) ?
P1 O19A Mo1 . . 122.3(12) ?
O21A O19A Mo1 7 . 132.4(14) ?
Mo3 O19A Mo1 7 . 92.5(8) ?
Mo6 O19A Mo1 . . 92.2(8) ?
P1 O21A O21B . . 57.2(12) ?
P1 O21A O19B . . 56.7(11) ?
O21B O21A O19B . . 94.2(16) ?
P1 O21A O19A . 7 57.2(11) ?
O21B O21A O19A . 7 93.2(16) ?
O19B O21A O19A . 7 92.0(16) ?
P1 O21A Mo4 . . 125.7(13) ?
O21B O21A Mo4 . . 68.6(11) ?
O19B O21A Mo4 . . 132.1(14) ?
O19A O21A Mo4 7 . 131.7(15) ?
P1 O21A Mo5 . . 124.8(13) ?
O21B O21A Mo5 . . 132.4(15) ?
O19B O21A Mo5 . . 68.1(11) ?
O19A O21A Mo5 7 . 129.6(14) ?
Mo4 O21A Mo5 . . 90.6(8) ?
P1 O21A Mo3 . . 123.9(13) ?
O21B O21A Mo3 . . 129.4(15) ?
O19B O21A Mo3 . . 130.4(14) ?
O19A O21A Mo3 7 . 66.7(10) ?
Mo4 O21A Mo3 . . 90.3(8) ?
Mo5 O21A Mo3 . . 91.1(8) ?
P1 O19B O21A . . 53.8(11) ?
P1 O19B O21B . 7 54.0(10) ?
O21A O19B O21B . 7 91.1(15) ?
P1 O19B Mo2 . 7 123.7(12) ?
O21A O19B Mo2 . 7 135.5(14) ?
O21B O19B Mo2 7 7 69.7(10) ?
P1 O19B Mo5 . . 125.1(12) ?
O21A O19B Mo5 . . 71.3(11) ?
O21B O19B Mo5 7 . 135.2(15) ?
Mo2 O19B Mo5 7 . 94.2(8) ?
P1 O19B Mo1 . . 121.7(12) ?
O21A O19B Mo1 . . 129.9(13) ?
O21B O19B Mo1 7 . 128.5(14) ?
Mo2 O19B Mo1 7 . 91.1(7) ?
Mo5 O19B Mo1 . . 91.9(7) ?
P1 O21B O21A . . 55.3(11) ?
P1 O21B O19B . 7 55.0(11) ?
O21A O21B O19B . 7 92.2(16) ?
P1 O21B Mo4 . . 127.1(14) ?
O21A O21B Mo4 . . 71.8(12) ?
O19B O21B Mo4 7 . 135.2(15) ?
P1 O21B Mo2 . . 123.1(13) ?
O21A O21B Mo2 . . 132.4(15) ?
O19B O21B Mo2 7 . 68.2(10) ?
Mo4 O21B Mo2 . . 91.9(8) ?
P1 O21B Mo6 . . 121.5(13) ?
O21A O21B Mo6 . . 132.6(15) ?
O19B O21B Mo6 7 . 126.0(15) ?
Mo4 O21B Mo6 . . 92.4(8) ?
Mo2 O21B Mo6 . . 91.2(8) ?
O21A P1 O21A 7 . 180(3) ?
O21A P1 O21B 7 7 67.6(13) ?
O21A P1 O21B . 7 112.4(13) ?
O21A P1 O21B 7 . 112.4(13) ?
O21A P1 O21B . . 67.6(13) ?
O21B P1 O21B 7 . 180(2) ?
O21A P1 O19B 7 . 110.5(12) ?
O21A P1 O19B . . 69.5(12) ?
O21B P1 O19B 7 . 71.0(12) ?
O21B P1 O19B . . 109.0(12) ?
O21A P1 O19B 7 7 69.5(12) ?
O21A P1 O19B . 7 110.5(12) ?
O21B P1 O19B 7 7 109.0(12) ?
O21B P1 O19B . 7 71.0(12) ?
O19B P1 O19B . 7 180(3) ?
O21A P1 O19A 7 7 110.1(12) ?
O21A P1 O19A . 7 69.9(12) ?
O21B P1 O19A 7 7 72.6(13) ?
O21B P1 O19A . 7 107.4(13) ?
O19B P1 O19A . 7 107.2(12) ?
O19B P1 O19A 7 7 72.8(12) ?
O21A P1 O19A 7 . 69.9(12) ?
O21A P1 O19A . . 110.1(12) ?
O21B P1 O19A 7 . 107.4(13) ?
O21B P1 O19A . . 72.6(13) ?
O19B P1 O19A . . 72.8(12) ?
O19B P1 O19A 7 . 107.2(12) ?
O19A P1 O19A 7 . 180(2) ?

loop_
_geom_bond_atom_site_label_1
_geom_bond_atom_site_label_2
_geom_bond_site_symmetry_2
_geom_bond_distance
_geom_bond_publ_flag
C1 N1 . 1.33(3) ?
C1 C2 . 1.37(3) ?
C1 H1 . 0.9300 ?
C2 C3 . 1.36(3) ?
C2 H2 . 0.9300 ?
C3 C4 . 1.37(3) ?
C3 H3 . 0.9300 ?
C4 C5 . 1.36(3) ?
C4 H4 . 0.9300 ?
C5 N1 . 1.34(3) ?
C5 C6 . 1.45(3) ?
C6 N2 . 1.33(3) ?
C6 C7 . 1.41(3) ?
C7 C8 . 1.37(4) ?
C7 H7 . 0.9300 ?
C8 N3 . 1.32(4) ?
C8 H8 . 0.9300 ?
C9 C10 . 1.33(4) ?
C9 N4 . 1.35(3) ?
C9 H9 . 0.9300 ?
C10 C11 . 1.34(5) ?
C10 H10 . 0.9300 ?
C11 C12 . 1.33(5) ?
C11 H11 . 0.9300 ?
C12 C13 . 1.36(4) ?
C12 H12 . 0.9300 ?
C13 N4 . 1.35(3) ?
C13 C14 . 1.45(4) ?
C14 N5 . 1.33(4) ?
C14 C15 . 1.43(4) ?
C15 C16 . 1.43(5) ?
C15 H15 . 0.9300 ?
C16 N6 . 1.34(4) ?
C16 H16 . 0.9300 ?
C17 N7 . 1.33(3) ?
C17 C18 . 1.38(4) ?
C17 H17 . 0.9300 ?
C18 C19 . 1.32(5) ?
C18 H18 . 0.9300 ?
C19 C20 . 1.38(4) ?
C19 H19 . 0.9300 ?
C20 C21 . 1.36(3) ?
C20 H20 . 0.9300 ?
C21 N7 . 1.36(3) ?
C21 C22 . 1.47(4) ?
C22 N8 . 1.33(3) ?
C22 C23 . 1.38(3) ?
C23 C24 . 1.37(4) ?
C23 H23 . 0.9300 ?
C24 N9 . 1.36(3) ?
C24 H24 . 0.9300 ?
Fe1 N8 . 2.085(19) y
Fe1 N5 . 2.08(2) y
Fe1 N2 . 2.11(2) y
Fe1 N1 . 2.129(17) y
Fe1 N4 . 2.13(2) y
Fe1 N7 . 2.15(2) y
Mo1 O3 . 1.639(14) ?
Mo1 O13 . 1.893(18) ?
Mo1 O16 . 1.898(17) ?
Mo1 O17 . 1.903(17) ?
Mo1 O4 . 1.937(17) ?
Mo1 O19A . 2.48(2) ?
Mo1 O19B . 2.51(2) ?
Mo2 O15 . 1.641(14) ?
Mo2 O16 7 1.847(17) ?
Mo2 O11 . 1.884(18) ?
Mo2 O14 . 1.925(17) ?
Mo2 O12 . 1.941(18) ?
Mo2 O19B 7 2.46(2) ?
Mo2 O21B . 2.48(2) ?
Mo3 O10 . 1.659(15) ?
Mo3 O1 . 1.855(15) ?
Mo3 O13 7 1.875(16) ?
Mo3 O7 . 1.916(15) ?
Mo3 O9 . 1.958(16) ?
Mo3 O19A 7 2.43(2) ?
Mo3 O21A . 2.51(2) ?
Mo4 O8 . 1.652(15) ?
Mo4 O6 . 1.878(16) ?
Mo4 O11 . 1.887(17) ?
Mo4 O5 . 1.907(16) ?
Mo4 O1 . 1.926(15) ?
Mo4 O21B . 2.44(2) ?
Mo4 O21A . 2.49(2) ?
Mo5 O18 . 1.636(15) ?
Mo5 O4 . 1.864(16) ?
Mo5 O5 . 1.888(15) ?
Mo5 O7 . 1.920(15) ?
Mo5 O12 7 1.935(17) ?
Mo5 O19B . 2.46(2) ?
Mo5 O21A . 2.51(2) ?
Mo6 O2 . 1.657(14) ?
Mo6 O9 7 1.841(17) ?
Mo6 O14 . 1.870(17) ?
Mo6 O17 . 1.907(17) ?
Mo6 O6 . 1.948(16) ?
Mo6 O19A . 2.45(2) ?
Mo6 O21B . 2.50(2) ?
N2 N3 . 1.34(3) ?
N3 H3A . 0.8600 ?
N5 N6 . 1.37(3) ?
N6 H6 . 0.8600 ?
N8 N9 . 1.32(3) ?
N9 H9A . 0.8600 ?
O9 Mo6 7 1.841(17) ?
O12 Mo5 7 1.935(17) ?
O13 Mo3 7 1.875(16) ?
O16 Mo2 7 1.847(17) ?
O19A P1 . 1.56(2) ?
O19A O21A 7 1.75(3) ?
O19A Mo3 7 2.43(2) ?
O21A P1 . 1.49(2) ?
O21A O21B . 1.67(3) ?
O21A O19B . 1.72(3) ?
O21A O19A 7 1.75(3) ?
O19B P1 . 1.54(2) ?
O19B O21B 7 1.78(3) ?
O19B Mo2 7 2.46(2) ?
O21B P1 . 1.52(2) ?
O21B O19B 7 1.78(3) ?
P1 O21A 7 1.49(2) y
P1 O21B 7 1.52(2) y
P1 O19B 7 1.54(2) y
P1 O19A 7 1.56(2) y

loop_
_geom_hbond_atom_site_label_D
_geom_hbond_atom_site_label_H
_geom_hbond_atom_site_label_A
_geom_hbond_site_symmetry_A
_geom_hbond_distance_DH
_geom_hbond_distance_HA
_geom_hbond_distance_DA
_geom_hbond_angle_DHA
N3 H3A O17 4 0.86 2.03 2.82(3) 153.1
N6 H6 O2W . 0.86 1.98 2.82(5) 166.6
N9 H9A O1W . 0.86 1.95 2.77(3) 157.0
